data_1547252
loop_
_publ_author_name
'Muhammad Adnan Iqbal'
'Rosenani A Haque'
'Siti Fatimah Nasri'
'AMS Abdul Majid'
'Mohamed B Khadeer Ahamed'
'Elham Farsi'
'Tabinda Fatima'

_publ_section_title
;
 Potential of silver against human colon cancer: (synthesis,
 characterization and crystal structures of xylyl (Ortho, meta, & Para)
 linked bis-benzimidazolium salts and Ag(I)-NHC complexes: In
 vitroanticancer studies)
;
_journal_name_full 'Chemistry Central Journal'
_journal_page_first 27
_journal_paper_doi 10.1186/1752-153X-7-27
_journal_volume 7
_journal_year 2013
_chemical_formula_sum 'C28 H32 F12 N4 P2'
_chemical_formula_weight 714.52
_space_group_IT_number 14
_symmetry_space_group_name_Hall '-P 2yn'
_symmetry_space_group_name_H-M 'P 1 21/n 1'
_atom_sites_solution_hydrogens geom
_atom_sites_solution_primary direct
_atom_sites_solution_secondary difmap
_cell_angle_alpha 90.00
_cell_angle_beta 96.2360(10)
_cell_angle_gamma 90.00
_cell_formula_units_Z 2
_cell_length_a 12.0379(6)
_cell_length_b 10.2165(5)
_cell_length_c 12.7232(6)
_cell_measurement_temperature 100(2)
_cell_volume 1555.51(13)
_computing_structure_refinement 'SHELXL-97 (Sheldrick, 2008)'
_computing_structure_solution 'SHELXS-97 (Sheldrick, 2008)'
_diffrn_ambient_temperature 100(2)
_diffrn_measured_fraction_theta_full 0.989
_diffrn_measured_fraction_theta_max 0.989
_diffrn_radiation_monochromator graphite
_diffrn_radiation_source 'fine-focus sealed tube'
_diffrn_radiation_type MoK\a
_diffrn_radiation_wavelength 0.71073
_diffrn_reflns_av_R_equivalents 0.0257
_diffrn_reflns_av_sigmaI/netI 0.0247
_diffrn_reflns_limit_h_max 18
_diffrn_reflns_limit_h_min -18
_diffrn_reflns_limit_k_max 15
_diffrn_reflns_limit_k_min -15
_diffrn_reflns_limit_l_max 19
_diffrn_reflns_limit_l_min -19
_diffrn_reflns_number 22401
_diffrn_reflns_theta_full 33.35
_diffrn_reflns_theta_max 33.35
_diffrn_reflns_theta_min 2.56
_exptl_absorpt_coefficient_mu 0.239
_exptl_absorpt_correction_T_max 0.9765
_exptl_absorpt_correction_T_min 0.9392
_exptl_crystal_density_diffrn 1.526
_exptl_crystal_density_method 'not measured'
_exptl_crystal_F_000 732
_exptl_crystal_size_max 0.27
_exptl_crystal_size_mid 0.22
_exptl_crystal_size_min 0.10
_refine_diff_density_max 0.655
_refine_diff_density_min -0.304
_refine_diff_density_rms 0.066
_refine_ls_extinction_method none
_refine_ls_goodness_of_fit_ref 1.043
_refine_ls_hydrogen_treatment mixed
_refine_ls_matrix_type full
_refine_ls_number_parameters 208
_refine_ls_number_reflns 5971
_refine_ls_number_restraints 0
_refine_ls_restrained_S_all 1.043
_refine_ls_R_factor_all 0.0456
_refine_ls_R_factor_gt 0.0370
_refine_ls_shift/su_max 0.001
_refine_ls_shift/su_mean 0.000
_refine_ls_structure_factor_coef Fsqd
_refine_ls_weighting_details 'calc w=1/[\s^2^(Fo^2^)+(0.0660P)^2^+0.3535P] where P=(Fo^2^+2Fc^2^)/3'
_refine_ls_weighting_scheme calc
_refine_ls_wR_factor_gt 0.1068
_refine_ls_wR_factor_ref 0.1134
_reflns_number_gt 5055
_reflns_number_total 5971
_reflns_threshold_expression >2sigma(I)
_cod_data_source_file 13065_2012_593_MOESM6_ESM.cif
_cod_data_source_block mo_ad1ppf6_0m
_cod_database_code 1547252

loop_
_symmetry_equiv_pos_as_xyz
'x, y, z'
'-x+1/2, y+1/2, -z+1/2'
'-x, -y, -z'
'x-1/2, -y-1/2, z-1/2'

loop_
_atom_site_label
_atom_site_type_symbol
_atom_site_fract_x
_atom_site_fract_y
_atom_site_fract_z
_atom_site_U_iso_or_equiv
_atom_site_adp_type
_atom_site_occupancy
_atom_site_symmetry_multiplicity
_atom_site_calc_flag
_atom_site_refinement_flags
_atom_site_disorder_assembly
_atom_site_disorder_group
P1 P 0.55566(2) 0.83731(2) 0.17562(2) 0.01681(7) Uani 1 1 d . . .
F6 F 0.62389(6) 0.71037(7) 0.22050(5) 0.02429(14) Uani 1 1 d . . .
F4 F 0.44263(6) 0.77903(8) 0.21172(7) 0.03373(17) Uani 1 1 d . . .
N1 N 0.66362(6) 0.32251(8) 0.10961(6) 0.01537(14) Uani 1 1 d . . .
N2 N 0.73143(7) 0.18765(8) -0.00135(7) 0.01737(15) Uani 1 1 d . . .
C1 C 0.67242(8) 0.19780(9) 0.08125(8) 0.01645(16) Uani 1 1 d . . .
H1A H 0.6410 0.1260 0.1151 0.020 Uiso 1 1 calc R . .
C2 C 0.76263(8) 0.31270(10) -0.02925(8) 0.01873(17) Uani 1 1 d . . .
C3 C 0.82612(10) 0.35571(13) -0.10800(10) 0.0276(2) Uani 1 1 d . . .
H3A H 0.8545 0.2969 -0.1564 0.033 Uiso 1 1 calc R . .
C4 C 0.84526(11) 0.48944(14) -0.11147(11) 0.0338(3) Uani 1 1 d . . .
H4A H 0.8884 0.5233 -0.1635 0.041 Uiso 1 1 calc R . .
C5 C 0.80272(10) 0.57603(12) -0.04030(11) 0.0307(2) Uani 1 1 d . . .
H5A H 0.8185 0.6668 -0.0452 0.037 Uiso 1 1 calc R . .
C6 C 0.73815(9) 0.53332(10) 0.03717(9) 0.02259(19) Uani 1 1 d . . .
H6A H 0.7085 0.5923 0.0847 0.027 Uiso 1 1 calc R . .
C7 C 0.71945(7) 0.39865(9) 0.04106(8) 0.01688(16) Uani 1 1 d . . .
C8 C 0.60186(8) 0.37414(10) 0.19576(7) 0.01767(16) Uani 1 1 d . . .
H8A H 0.6468 0.4471 0.2315 0.021 Uiso 1 1 calc R . .
C9 C 0.49040(9) 0.42992(13) 0.14855(9) 0.0265(2) Uani 1 1 d . . .
H9A H 0.5033 0.4976 0.0966 0.040 Uiso 1 1 calc R . .
H9B H 0.4515 0.4684 0.2048 0.040 Uiso 1 1 calc R . .
H9C H 0.4446 0.3598 0.1138 0.040 Uiso 1 1 calc R . .
C10 C 0.58811(9) 0.26882(11) 0.27750(9) 0.0233(2) Uani 1 1 d . . .
H10A H 0.6618 0.2358 0.3057 0.035 Uiso 1 1 calc R . .
H10B H 0.5433 0.1968 0.2444 0.035 Uiso 1 1 calc R . .
H10C H 0.5503 0.3058 0.3352 0.035 Uiso 1 1 calc R . .
C11 C 0.76396(8) 0.06564(10) -0.04947(8) 0.01952(18) Uani 1 1 d . . .
H11A H 0.7469 0.0720 -0.1272 0.023 Uiso 1 1 calc R . .
H11B H 0.7190 -0.0071 -0.0247 0.023 Uiso 1 1 calc R . .
C12 C 0.88684(8) 0.03458(9) -0.02309(7) 0.01608(16) Uani 1 1 d . . .
C13 C 0.93409(8) -0.06315(9) -0.08069(7) 0.01732(16) Uani 1 1 d . . .
H13A H 0.8893 -0.1065 -0.1362 0.021 Uiso 1 1 calc R . .
C14 C 1.04612(8) -0.09792(10) -0.05786(8) 0.01845(17) Uani 1 1 d . . .
H14A H 1.0770 -0.1650 -0.0975 0.022 Uiso 1 1 calc R . .
F5 F 0.48894(6) 0.96533(7) 0.13153(7) 0.03281(17) Uani 1 1 d . . .
F3 F 0.53014(8) 0.76815(9) 0.06379(6) 0.0395(2) Uani 1 1 d . . .
F2 F 0.66919(6) 0.89699(9) 0.14038(8) 0.0429(2) Uani 1 1 d . . .
F1 F 0.58159(8) 0.90547(10) 0.28827(7) 0.0457(2) Uani 1 1 d . . .

loop_
_atom_site_aniso_label
_atom_site_aniso_U_11
_atom_site_aniso_U_22
_atom_site_aniso_U_33
_atom_site_aniso_U_23
_atom_site_aniso_U_13
_atom_site_aniso_U_12
P1 0.01529(11) 0.01464(11) 0.02004(12) 0.00001(8) -0.00023(8) 0.00069(8)
F6 0.0252(3) 0.0202(3) 0.0274(3) 0.0059(2) 0.0023(2) 0.0061(2)
F4 0.0210(3) 0.0355(4) 0.0458(4) 0.0116(3) 0.0090(3) 0.0003(3)
N1 0.0127(3) 0.0147(3) 0.0188(3) 0.0003(3) 0.0022(3) 0.0014(2)
N2 0.0143(3) 0.0167(3) 0.0217(4) 0.0007(3) 0.0046(3) 0.0035(3)
C1 0.0134(3) 0.0159(4) 0.0203(4) 0.0007(3) 0.0029(3) 0.0018(3)
C2 0.0140(4) 0.0192(4) 0.0234(4) 0.0042(3) 0.0042(3) 0.0029(3)
C3 0.0224(5) 0.0311(6) 0.0314(5) 0.0080(4) 0.0127(4) 0.0043(4)
C4 0.0265(5) 0.0343(6) 0.0428(7) 0.0161(5) 0.0138(5) -0.0005(5)
C5 0.0253(5) 0.0237(5) 0.0432(7) 0.0113(5) 0.0045(5) -0.0033(4)
C6 0.0189(4) 0.0165(4) 0.0318(5) 0.0038(4) 0.0000(4) -0.0002(3)
C7 0.0121(3) 0.0166(4) 0.0218(4) 0.0030(3) 0.0012(3) 0.0012(3)
C8 0.0169(4) 0.0182(4) 0.0178(4) -0.0022(3) 0.0018(3) 0.0023(3)
C9 0.0206(4) 0.0346(6) 0.0238(5) -0.0051(4) 0.0005(4) 0.0119(4)
C10 0.0229(5) 0.0243(5) 0.0240(5) 0.0022(4) 0.0081(4) 0.0001(4)
C11 0.0158(4) 0.0194(4) 0.0233(4) -0.0040(3) 0.0021(3) 0.0046(3)
C12 0.0154(4) 0.0162(4) 0.0170(4) -0.0002(3) 0.0034(3) 0.0037(3)
C13 0.0171(4) 0.0175(4) 0.0175(4) -0.0027(3) 0.0022(3) 0.0031(3)
C14 0.0180(4) 0.0189(4) 0.0186(4) -0.0039(3) 0.0030(3) 0.0052(3)
F5 0.0215(3) 0.0205(3) 0.0547(5) 0.0094(3) -0.0038(3) 0.0041(2)
F3 0.0436(5) 0.0505(5) 0.0221(3) -0.0122(3) -0.0068(3) 0.0178(4)
F2 0.0187(3) 0.0390(4) 0.0716(6) 0.0286(4) 0.0075(3) 0.0010(3)
F1 0.0415(5) 0.0502(5) 0.0408(4) -0.0276(4) -0.0159(4) 0.0177(4)

loop_
_atom_type_symbol
_atom_type_description
_atom_type_scat_dispersion_real
_atom_type_scat_dispersion_imag
_atom_type_scat_source
C C 0.0033 0.0016 'International Tables Vol C Tables 4.2.6.8 and 6.1.1.4'
H H 0.0000 0.0000 'International Tables Vol C Tables 4.2.6.8 and 6.1.1.4'
N N 0.0061 0.0033 'International Tables Vol C Tables 4.2.6.8 and 6.1.1.4'
F F 0.0171 0.0103 'International Tables Vol C Tables 4.2.6.8 and 6.1.1.4'
P P 0.1023 0.0942 'International Tables Vol C Tables 4.2.6.8 and 6.1.1.4'

loop_
_geom_angle_atom_site_label_1
_geom_angle_atom_site_label_2
_geom_angle_atom_site_label_3
_geom_angle
_geom_angle_site_symmetry_1
_geom_angle_site_symmetry_3
F3 P1 F1 179.49(5) . .
F3 P1 F4 90.22(5) . .
F1 P1 F4 89.66(5) . .
F3 P1 F5 90.49(5) . .
F1 P1 F5 90.00(5) . .
F4 P1 F5 89.70(4) . .
F3 P1 F2 90.37(6) . .
F1 P1 F2 89.75(6) . .
F4 P1 F2 179.38(6) . .
F5 P1 F2 90.10(4) . .
F3 P1 F6 90.06(4) . .
F1 P1 F6 89.45(4) . .
F4 P1 F6 90.88(4) . .
F5 P1 F6 179.20(4) . .
F2 P1 F6 89.31(4) . .
C1 N1 C7 107.84(8) . .
C1 N1 C8 126.89(8) . .
C7 N1 C8 125.23(8) . .
C1 N2 C2 108.16(8) . .
C1 N2 C11 125.88(8) . .
C2 N2 C11 125.85(8) . .
N1 C1 N2 110.64(8) . .
N1 C1 H1A 124.7 . .
N2 C1 H1A 124.7 . .
N2 C2 C7 106.59(8) . .
N2 C2 C3 131.12(10) . .
C7 C2 C3 122.27(10) . .
C4 C3 C2 116.03(11) . .
C4 C3 H3A 122.0 . .
C2 C3 H3A 122.0 . .
C3 C4 C5 121.83(11) . .
C3 C4 H4A 119.1 . .
C5 C4 H4A 119.1 . .
C6 C5 C4 122.11(11) . .
C6 C5 H5A 118.9 . .
C4 C5 H5A 118.9 . .
C5 C6 C7 116.06(11) . .
C5 C6 H6A 122.0 . .
C7 C6 H6A 122.0 . .
C2 C7 N1 106.78(8) . .
C2 C7 C6 121.69(9) . .
N1 C7 C6 131.49(9) . .
N1 C8 C10 110.75(8) . .
N1 C8 C9 109.41(8) . .
C10 C8 C9 112.28(9) . .
N1 C8 H8A 108.1 . .
C10 C8 H8A 108.1 . .
C9 C8 H8A 108.1 . .
C8 C9 H9A 109.5 . .
C8 C9 H9B 109.5 . .
H9A C9 H9B 109.5 . .
C8 C9 H9C 109.5 . .
H9A C9 H9C 109.5 . .
H9B C9 H9C 109.5 . .
C8 C10 H10A 109.5 . .
C8 C10 H10B 109.5 . .
H10A C10 H10B 109.5 . .
C8 C10 H10C 109.5 . .
H10A C10 H10C 109.5 . .
H10B C10 H10C 109.5 . .
N2 C11 C12 112.70(8) . .
N2 C11 H11A 109.1 . .
C12 C11 H11A 109.1 . .
N2 C11 H11B 109.1 . .
C12 C11 H11B 109.1 . .
H11A C11 H11B 107.8 . .
C13 C12 C14 118.88(8) . 3_755
C13 C12 C11 118.52(8) . .
C14 C12 C11 122.59(8) 3_755 .
C14 C13 C12 120.86(9) . .
C14 C13 H13A 119.6 . .
C12 C13 H13A 119.6 . .
C13 C14 C12 120.26(8) . 3_755
C13 C14 H14A 119.9 . .
C12 C14 H14A 119.9 3_755 .

loop_
_geom_bond_atom_site_label_1
_geom_bond_atom_site_label_2
_geom_bond_distance
_geom_bond_site_symmetry_2
P1 F3 1.5884(8) .
P1 F1 1.5936(8) .
P1 F4 1.5976(8) .
P1 F5 1.6039(7) .
P1 F2 1.6044(8) .
P1 F6 1.6065(7) .
N1 C1 1.3316(12) .
N1 C7 1.3945(12) .
N1 C8 1.4864(12) .
N2 C1 1.3349(12) .
N2 C2 1.3886(13) .
N2 C11 1.4608(13) .
C1 H1A 0.9500 .
C2 C7 1.3938(14) .
C2 C3 1.3955(14) .
C3 C4 1.3871(18) .
C3 H3A 0.9500 .
C4 C5 1.402(2) .
C4 H4A 0.9500 .
C5 C6 1.3902(16) .
C5 H5A 0.9500 .
C6 C7 1.3960(14) .
C6 H6A 0.9500 .
C8 C10 1.5179(15) .
C8 C9 1.5202(14) .
C8 H8A 1.0000 .
C9 H9A 0.9800 .
C9 H9B 0.9800 .
C9 H9C 0.9800 .
C10 H10A 0.9800 .
C10 H10B 0.9800 .
C10 H10C 0.9800 .
C11 C12 1.5144(13) .
C11 H11A 0.9900 .
C11 H11B 0.9900 .
C12 C13 1.3957(12) .
C12 C14 1.3965(13) 3_755
C13 C14 1.3943(13) .
C13 H13A 0.9500 .
C14 C12 1.3965(13) 3_755
C14 H14A 0.9500 .

loop_
_geom_torsion_atom_site_label_1
_geom_torsion_atom_site_label_2
_geom_torsion_atom_site_label_3
_geom_torsion_atom_site_label_4
_geom_torsion
_geom_torsion_site_symmetry_1
_geom_torsion_site_symmetry_2
_geom_torsion_site_symmetry_3
_geom_torsion_site_symmetry_4
C7 N1 C1 N2 0.46(11) . . . .
C8 N1 C1 N2 178.15(8) . . . .
C2 N2 C1 N1 -0.35(11) . . . .
C11 N2 C1 N1 175.85(8) . . . .
C1 N2 C2 C7 0.10(11) . . . .
C11 N2 C2 C7 -176.10(9) . . . .
C1 N2 C2 C3 178.67(11) . . . .
C11 N2 C2 C3 2.46(17) . . . .
N2 C2 C3 C4 -177.51(11) . . . .
C7 C2 C3 C4 0.86(17) . . . .
C2 C3 C4 C5 -0.31(19) . . . .
C3 C4 C5 C6 -0.6(2) . . . .
C4 C5 C6 C7 0.94(17) . . . .
N2 C2 C7 N1 0.17(10) . . . .
C3 C2 C7 N1 -178.55(10) . . . .
N2 C2 C7 C6 178.20(9) . . . .
C3 C2 C7 C6 -0.52(16) . . . .
C1 N1 C7 C2 -0.38(10) . . . .
C8 N1 C7 C2 -178.12(8) . . . .
C1 N1 C7 C6 -178.15(10) . . . .
C8 N1 C7 C6 4.12(16) . . . .
C5 C6 C7 C2 -0.39(15) . . . .
C5 C6 C7 N1 177.09(10) . . . .
C1 N1 C8 C10 23.22(13) . . . .
C7 N1 C8 C10 -159.48(9) . . . .
C1 N1 C8 C9 -101.07(11) . . . .
C7 N1 C8 C9 76.23(12) . . . .
C1 N2 C11 C12 -106.01(11) . . . .
C2 N2 C11 C12 69.54(12) . . . .
N2 C11 C12 C13 -166.84(9) . . . .
N2 C11 C12 C14 14.52(14) . . . 3_755
C14 C12 C13 C14 0.33(16) 3_755 . . .
C11 C12 C13 C14 -178.36(9) . . . .
C12 C13 C14 C12 -0.34(16) . . . 3_755
